data_4344781
loop_
_publ_author_name
'Kneebone, Jared L.'
'Fleischauer, Valerie E.'
'Daifuku, Stephanie L.'
'Shaps, Ari A.'
'Bailey, Joseph M.'
'Iannuzzi, Theresa E.'
'Neidig, Michael L.'

_publ_section_title
;
 Electronic Structure and Bonding in Iron(II) and Iron(I) Complexes
 Bearing Bisphosphine Ligands of Relevance to Iron-Catalyzed C-C
 Cross-Coupling.
;
_journal_issue 1
_journal_name_full 'Inorganic chemistry'
_journal_page_first 272
_journal_paper_doi 10.1021/acs.inorgchem.5b02263
_journal_volume 55
_journal_year 2015
_chemical_formula_moiety 'C39 H32 Cl2 Fe O P2'
_chemical_formula_sum 'C39 H32 Cl2 Fe O P2'
_chemical_formula_weight 705.33
_chemical_name_common neivf02
_chemical_name_systematic
; 
 ? 
;
_space_group_crystal_system monoclinic
_space_group_IT_number 14
_space_group_name_Hall '-P 2yn'
_space_group_name_H-M_alt 'P 1 21/n 1'
_symmetry_space_group_name_Hall '-P 2yn'
_symmetry_space_group_name_H-M 'P 1 21/n 1'
_atom_sites_solution_hydrogens geom
_atom_sites_solution_primary direct
_atom_sites_solution_secondary difmap
_audit_creation_method SHELXL-2014
_cell_angle_alpha 90
_cell_angle_beta 93.412(4)
_cell_angle_gamma 90
_cell_formula_units_Z 8
_cell_length_a 16.882(4)
_cell_length_b 10.534(3)
_cell_length_c 37.753(9)
_cell_measurement_reflns_used 4070
_cell_measurement_temperature 100.0(5)
_cell_measurement_theta_max 27.20
_cell_measurement_theta_min 2.28
_cell_volume 6702(3)
_computing_cell_refinement 'SAINT (Bruker, 2013)'
_computing_data_collection 'APEX2 (Bruker, 2013)'
_computing_data_reduction 'SAINT (Bruker, 2013)'
_computing_molecular_graphics 'SHELXTL (Sheldrick, 2008)'
_computing_publication_material 'SHELXTL (Sheldrick, 2008)'
_computing_structure_refinement 'SHELXL-2014 (Sheldrick, 2014)'
_computing_structure_solution 'SIR2011 (Burla et al., 2012)'
_diffrn_ambient_temperature 100.0(5)
_diffrn_measured_fraction_theta_full 1.000
_diffrn_measured_fraction_theta_max 0.998
_diffrn_measurement_device_type 'Bruker SMART APEX II CCD platform'
_diffrn_measurement_method '\w scans'
_diffrn_radiation_type MoK\a
_diffrn_radiation_wavelength 0.71073
_diffrn_reflns_av_R_equivalents 0.1290
_diffrn_reflns_av_unetI/netI 0.0888
_diffrn_reflns_laue_measured_fraction_full 1.000
_diffrn_reflns_laue_measured_fraction_max 0.998
_diffrn_reflns_limit_h_max 21
_diffrn_reflns_limit_h_min -21
_diffrn_reflns_limit_k_max 13
_diffrn_reflns_limit_k_min -13
_diffrn_reflns_limit_l_max 49
_diffrn_reflns_limit_l_min -49
_diffrn_reflns_number 121316
_diffrn_reflns_point_group_measured_fraction_full 1.000
_diffrn_reflns_point_group_measured_fraction_max 0.998
_diffrn_reflns_theta_full 27.485
_diffrn_reflns_theta_max 27.519
_diffrn_reflns_theta_min 1.963
_diffrn_source 'fine-focus sealed tube'
_exptl_absorpt_coefficient_mu 0.736
_exptl_absorpt_correction_T_max 0.7456
_exptl_absorpt_correction_T_min 0.6259
_exptl_absorpt_correction_type multi-scan
_exptl_absorpt_process_details 'SADABS (Sheldrick, 2012)'
_exptl_crystal_colour colorless
_exptl_crystal_density_diffrn 1.398
_exptl_crystal_description plate
_exptl_crystal_F_000 2912
_exptl_crystal_size_max 0.26
_exptl_crystal_size_mid 0.12
_exptl_crystal_size_min 0.06
_refine_diff_density_max 0.901
_refine_diff_density_min -0.467
_refine_diff_density_rms 0.090
_refine_ls_extinction_method none
_refine_ls_goodness_of_fit_ref 1.027
_refine_ls_hydrogen_treatment constr
_refine_ls_matrix_type full
_refine_ls_number_parameters 815
_refine_ls_number_reflns 15389
_refine_ls_number_restraints 0
_refine_ls_restrained_S_all 1.027
_refine_ls_R_factor_all 0.1202
_refine_ls_R_factor_gt 0.0581
_refine_ls_shift/su_max 0.001
_refine_ls_shift/su_mean 0.000
_refine_ls_structure_factor_coef Fsqd
_refine_ls_weighting_details 'w=1/[\s^2^(Fo^2^)+(0.0527P)^2^+4.3139P] where P=(Fo^2^+2Fc^2^)/3'
_refine_ls_weighting_scheme calc
_refine_ls_wR_factor_gt 0.1198
_refine_ls_wR_factor_ref 0.1388
_reflns_Friedel_coverage 0.000
_reflns_number_gt 8852
_reflns_number_total 15389
_reflns_threshold_expression 'I > 2\s(I)'
_cod_data_source_file ic5b02263_si_002.cif
_cod_data_source_block neivf02
_cod_database_code 4344781
_shelx_space_group_comment
; 
The symmetry employed for this shelxl refinement is uniquely defined 
by the following loop, which should always be used as a source of 
symmetry information in preference to the above space-group names. 
They are only intended as comments. 
;
_shelx_estimated_absorpt_t_min 0.832
_shelx_estimated_absorpt_t_max 0.957
_shelxl_version_number 2014-1

loop_
_space_group_symop_operation_xyz
'x, y, z'
'-x+1/2, y+1/2, -z+1/2'
'-x, -y, -z'
'x-1/2, -y-1/2, z-1/2'

loop_
_atom_site_label
_atom_site_type_symbol
_atom_site_fract_x
_atom_site_fract_y
_atom_site_fract_z
_atom_site_U_iso_or_equiv
_atom_site_adp_type
_atom_site_occupancy
_atom_site_site_symmetry_order
_atom_site_calc_flag
_atom_site_refinement_flags_posn
_atom_site_refinement_flags_adp
Fe1 Fe 0.33361(3) 0.33685(5) 0.11943(2) 0.01459(13) Uani 1 1 d . .
Cl1 Cl 0.39858(6) 0.26655(11) 0.07412(3) 0.0273(3) Uani 1 1 d . .
Cl2 Cl 0.31423(6) 0.21531(9) 0.16731(3) 0.0194(2) Uani 1 1 d . .
P1 P 0.39872(6) 0.53221(10) 0.14159(3) 0.0146(2) Uani 1 1 d . .
P2 P 0.19748(6) 0.38620(10) 0.09699(3) 0.0143(2) Uani 1 1 d . .
O1 O 0.24069(14) 0.5200(2) 0.16156(7) 0.0152(6) Uani 1 1 d . .
C1 C 0.3685(2) 0.5610(4) 0.18620(10) 0.0157(8) Uani 1 1 d . .
C2 C 0.4200(2) 0.5867(4) 0.21560(11) 0.0217(9) Uani 1 1 d . .
H2 H 0.4752 0.5961 0.2127 0.026 Uiso 1 1 calc R U
C3 C 0.3910(3) 0.5984(4) 0.24897(11) 0.0259(10) Uani 1 1 d . .
H3 H 0.4263 0.6178 0.2688 0.031 Uiso 1 1 calc R U
C4 C 0.3108(3) 0.5820(4) 0.25365(11) 0.0241(10) Uani 1 1 d . .
H4 H 0.2920 0.5906 0.2767 0.029 Uiso 1 1 calc R U
C5 C 0.0534(2) 0.4189(4) 0.19620(11) 0.0209(9) Uani 1 1 d . .
H5 H 0.0251 0.4221 0.2172 0.025 Uiso 1 1 calc R U
C6 C 0.0174(2) 0.3634(4) 0.16594(11) 0.0211(9) Uani 1 1 d . .
H6 H -0.0348 0.3300 0.1664 0.025 Uiso 1 1 calc R U
C7 C 0.0575(2) 0.3567(4) 0.13517(11) 0.0182(9) Uani 1 1 d . .
H7 H 0.0328 0.3181 0.1146 0.022 Uiso 1 1 calc R U
C8 C 0.1344(2) 0.4064(4) 0.13393(10) 0.0143(8) Uani 1 1 d . .
C9 C 0.1684(2) 0.5321(4) 0.23024(10) 0.0182(9) Uani 1 1 d . .
C10 C 0.1288(3) 0.6607(4) 0.23643(11) 0.0237(10) Uani 1 1 d . .
H10A H 0.1335 0.7148 0.2155 0.036 Uiso 1 1 calc R U
H10B H 0.1550 0.7020 0.2572 0.036 Uiso 1 1 calc R U
H10C H 0.0726 0.6475 0.2405 0.036 Uiso 1 1 calc R U
C11 C 0.1591(2) 0.4456(4) 0.26248(11) 0.0233(10) Uani 1 1 d . .
H11A H 0.1878 0.3660 0.2592 0.035 Uiso 1 1 calc R U
H11B H 0.1028 0.4274 0.2648 0.035 Uiso 1 1 calc R U
H11C H 0.1809 0.4883 0.2840 0.035 Uiso 1 1 calc R U
C12 C 0.2876(2) 0.5463(4) 0.19223(10) 0.0161(8) Uani 1 1 d . .
C13 C 0.2567(2) 0.5530(4) 0.22513(10) 0.0166(9) Uani 1 1 d . .
C14 C 0.1295(2) 0.4700(4) 0.19674(10) 0.0158(8) Uani 1 1 d . .
C15 C 0.1672(2) 0.4656(4) 0.16504(10) 0.0141(8) Uani 1 1 d . .
C16 C 0.5065(2) 0.5177(4) 0.14688(10) 0.0160(9) Uani 1 1 d . .
C17 C 0.5581(2) 0.6188(4) 0.14356(11) 0.0192(9) Uani 1 1 d . .
H17 H 0.5375 0.7015 0.1389 0.023 Uiso 1 1 calc R U
C18 C 0.6400(2) 0.5997(4) 0.14695(11) 0.0199(9) Uani 1 1 d . .
H18 H 0.6751 0.6688 0.1439 0.024 Uiso 1 1 calc R U
C19 C 0.6700(2) 0.4808(4) 0.15465(11) 0.0225(10) Uani 1 1 d . .
H19 H 0.7258 0.4684 0.1576 0.027 Uiso 1 1 calc R U
C20 C 0.6188(2) 0.3789(4) 0.15818(11) 0.0217(9) Uani 1 1 d . .
H20 H 0.6397 0.2967 0.1633 0.026 Uiso 1 1 calc R U
C21 C 0.5375(2) 0.3966(4) 0.15421(11) 0.0202(9) Uani 1 1 d . .
H21 H 0.5027 0.3266 0.1565 0.024 Uiso 1 1 calc R U
C22 C 0.3827(2) 0.6811(4) 0.11763(11) 0.0193(9) Uani 1 1 d . .
C23 C 0.3737(2) 0.7968(4) 0.13446(11) 0.0207(9) Uani 1 1 d . .
H23 H 0.3726 0.7997 0.1596 0.025 Uiso 1 1 calc R U
C24 C 0.3661(2) 0.9093(4) 0.11479(12) 0.0232(10) Uani 1 1 d . .
H24 H 0.3614 0.9886 0.1265 0.028 Uiso 1 1 calc R U
C25 C 0.3655(3) 0.9036(4) 0.07816(13) 0.0277(11) Uani 1 1 d . .
H25 H 0.3595 0.9792 0.0645 0.033 Uiso 1 1 calc R U
C26 C 0.3737(3) 0.7891(4) 0.06146(13) 0.0322(11) Uani 1 1 d . .
H26 H 0.3733 0.7859 0.0363 0.039 Uiso 1 1 calc R U
C27 C 0.3823(3) 0.6783(4) 0.08090(12) 0.0270(10) Uani 1 1 d . .
H27 H 0.3881 0.5996 0.0690 0.032 Uiso 1 1 calc R U
C28 C 0.1782(2) 0.5198(4) 0.06757(10) 0.0159(8) Uani 1 1 d . .
C29 C 0.1167(3) 0.6053(4) 0.07134(11) 0.0227(10) Uani 1 1 d . .
H29 H 0.0842 0.5984 0.0910 0.027 Uiso 1 1 calc R U
C30 C 0.1027(3) 0.7005(4) 0.04655(12) 0.0280(11) Uani 1 1 d . .
H30 H 0.0612 0.7597 0.0495 0.034 Uiso 1 1 calc R U
C31 C 0.1484(3) 0.7106(4) 0.01759(12) 0.0280(11) Uani 1 1 d . .
H31 H 0.1379 0.7757 0.0005 0.034 Uiso 1 1 calc R U
C32 C 0.2095(3) 0.6254(4) 0.01346(12) 0.0270(10) Uani 1 1 d . .
H32 H 0.2409 0.6314 -0.0065 0.032 Uiso 1 1 calc R U
C33 C 0.2246(2) 0.5319(4) 0.03847(11) 0.0232(10) Uani 1 1 d . .
H33 H 0.2674 0.4747 0.0358 0.028 Uiso 1 1 calc R U
C34 C 0.1542(2) 0.2558(4) 0.07042(10) 0.0156(8) Uani 1 1 d . .
C35 C 0.0950(2) 0.2741(4) 0.04331(11) 0.0196(9) Uani 1 1 d . .
H35 H 0.0722 0.3558 0.0396 0.024 Uiso 1 1 calc R U
C36 C 0.0697(2) 0.1736(4) 0.02195(12) 0.0244(10) Uani 1 1 d . .
H36 H 0.0297 0.1867 0.0035 0.029 Uiso 1 1 calc R U
C37 C 0.1020(2) 0.0548(4) 0.02730(12) 0.0248(10) Uani 1 1 d . .
H37 H 0.0843 -0.0136 0.0124 0.030 Uiso 1 1 calc R U
C38 C 0.1602(3) 0.0339(4) 0.05421(12) 0.0283(11) Uani 1 1 d . .
H38 H 0.1821 -0.0484 0.0579 0.034 Uiso 1 1 calc R U
C39 C 0.1859(2) 0.1350(4) 0.07568(11) 0.0203(9) Uani 1 1 d . .
H39 H 0.2256 0.1212 0.0942 0.024 Uiso 1 1 calc R U
Fe2 Fe 0.83541(3) 0.08209(5) 0.11742(2) 0.01392(13) Uani 1 1 d . .
Cl3 Cl 0.89988(6) 0.14457(11) 0.07076(3) 0.0289(3) Uani 1 1 d . .
Cl4 Cl 0.81650(6) 0.20416(9) 0.16530(3) 0.0188(2) Uani 1 1 d . .
P3 P 0.69808(6) 0.03342(10) 0.09691(3) 0.0152(2) Uani 1 1 d . .
P4 P 0.90004(6) -0.11351(10) 0.13996(3) 0.0143(2) Uani 1 1 d . .
O2 O 0.74231(14) -0.1032(2) 0.16084(7) 0.0145(6) Uani 1 1 d . .
C40 C 0.6357(2) 0.0129(4) 0.13454(10) 0.0152(8) Uani 1 1 d . .
C41 C 0.5596(2) 0.0642(4) 0.13579(11) 0.0181(9) Uani 1 1 d . .
H41 H 0.5350 0.1047 0.1155 0.022 Uiso 1 1 calc R U
C42 C 0.5202(2) 0.0555(4) 0.16693(11) 0.0215(9) Uani 1 1 d . .
H42 H 0.4678 0.0878 0.1676 0.026 Uiso 1 1 calc R U
C43 C 0.5562(2) 0.0007(4) 0.19695(11) 0.0201(9) Uani 1 1 d . .
H43 H 0.5287 -0.0008 0.2182 0.024 Uiso 1 1 calc R U
C44 C 0.8148(2) -0.1670(4) 0.25254(11) 0.0242(10) Uani 1 1 d . .
H44 H 0.7967 -0.1761 0.2758 0.029 Uiso 1 1 calc R U
C45 C 0.8949(2) -0.1833(4) 0.24725(11) 0.0265(10) Uani 1 1 d . .
H45 H 0.9309 -0.2024 0.2669 0.032 Uiso 1 1 calc R U
C46 C 0.9229(2) -0.1718(4) 0.21346(11) 0.0196(9) Uani 1 1 d . .
H46 H 0.9777 -0.1832 0.2100 0.023 Uiso 1 1 calc R U
C47 C 0.8706(2) -0.1438(4) 0.18508(10) 0.0152(8) Uani 1 1 d . .
C48 C 0.6718(2) -0.1150(4) 0.23012(10) 0.0158(9) Uani 1 1 d . .
C49 C 0.6316(2) -0.2437(4) 0.23663(11) 0.0237(10) Uani 1 1 d . .
H49A H 0.6360 -0.2984 0.2158 0.036 Uiso 1 1 calc R U
H49B H 0.5754 -0.2299 0.2407 0.036 Uiso 1 1 calc R U
H49C H 0.6577 -0.2846 0.2575 0.036 Uiso 1 1 calc R U
C50 C 0.6645(2) -0.0285(4) 0.26275(11) 0.0230(10) Uani 1 1 d . .
H50A H 0.6887 -0.0706 0.2839 0.034 Uiso 1 1 calc R U
H50B H 0.6084 -0.0118 0.2661 0.034 Uiso 1 1 calc R U
H50C H 0.6920 0.0519 0.2590 0.034 Uiso 1 1 calc R U
C51 C 0.6686(2) -0.0473(4) 0.16507(10) 0.0142(8) Uani 1 1 d . .
C52 C 0.6324(2) -0.0531(4) 0.19695(11) 0.0170(9) Uani 1 1 d . .
C53 C 0.7600(2) -0.1375(4) 0.22439(10) 0.0157(8) Uani 1 1 d . .
C54 C 0.7902(2) -0.1281(4) 0.19126(10) 0.0143(8) Uani 1 1 d . .
C55 C 0.6528(2) 0.1651(4) 0.07169(10) 0.0192(9) Uani 1 1 d . .
C56 C 0.5913(2) 0.1465(4) 0.04559(11) 0.0232(10) Uani 1 1 d . .
H56 H 0.5720 0.0634 0.0404 0.028 Uiso 1 1 calc R U
C57 C 0.5586(2) 0.2508(5) 0.02721(11) 0.0277(10) Uani 1 1 d . .
H57 H 0.5168 0.2385 0.0096 0.033 Uiso 1 1 calc R U
C58 C 0.5865(3) 0.3706(4) 0.03444(12) 0.0263(10) Uani 1 1 d . .
H58 H 0.5638 0.4408 0.0217 0.032 Uiso 1 1 calc R U
C59 C 0.6473(3) 0.3905(4) 0.06008(12) 0.0269(10) Uani 1 1 d . .
H59 H 0.6663 0.4739 0.0651 0.032 Uiso 1 1 calc R U
C60 C 0.6803(2) 0.2865(4) 0.07844(11) 0.0201(9) Uani 1 1 d . .
H60 H 0.7224 0.2995 0.0959 0.024 Uiso 1 1 calc R U
C61 C 0.6782(2) -0.1006(4) 0.06771(11) 0.0184(9) Uani 1 1 d . .
C62 C 0.6164(2) -0.1860(4) 0.07205(11) 0.0206(9) Uani 1 1 d . .
H62 H 0.5849 -0.1781 0.0920 0.025 Uiso 1 1 calc R U
C63 C 0.6004(2) -0.2826(4) 0.04762(11) 0.0232(10) Uani 1 1 d . .
H63 H 0.5585 -0.3408 0.0508 0.028 Uiso 1 1 calc R U
C64 C 0.6461(2) -0.2929(4) 0.01857(11) 0.0255(10) Uani 1 1 d . .
H64 H 0.6353 -0.3589 0.0018 0.031 Uiso 1 1 calc R U
C65 C 0.7073(3) -0.2087(4) 0.01345(12) 0.0279(11) Uani 1 1 d . .
H65 H 0.7379 -0.2162 -0.0068 0.034 Uiso 1 1 calc R U
C66 C 0.7235(3) -0.1135(4) 0.03812(11) 0.0272(11) Uani 1 1 d . .
H66 H 0.7660 -0.0563 0.0349 0.033 Uiso 1 1 calc R U
C67 C 0.8840(2) -0.2625(4) 0.11584(10) 0.0139(8) Uani 1 1 d . .
C68 C 0.8724(2) -0.3786(4) 0.13230(12) 0.0207(9) Uani 1 1 d . .
H68 H 0.8698 -0.3824 0.1573 0.025 Uiso 1 1 calc R U
C69 C 0.8646(2) -0.4883(4) 0.11236(12) 0.0261(10) Uani 1 1 d . .
H69 H 0.8567 -0.5672 0.1238 0.031 Uiso 1 1 calc R U
C70 C 0.8681(2) -0.4842(4) 0.07612(12) 0.0261(10) Uani 1 1 d . .
H70 H 0.8629 -0.5603 0.0626 0.031 Uiso 1 1 calc R U
C71 C 0.8791(3) -0.3701(5) 0.05925(13) 0.0335(12) Uani 1 1 d . .
H71 H 0.8817 -0.3677 0.0342 0.040 Uiso 1 1 calc R U
C72 C 0.8863(3) -0.2583(4) 0.07892(11) 0.0258(10) Uani 1 1 d . .
H72 H 0.8929 -0.1794 0.0673 0.031 Uiso 1 1 calc R U
C73 C 1.0076(2) -0.0985(4) 0.14558(10) 0.0177(9) Uani 1 1 d . .
C74 C 1.0598(2) -0.2012(4) 0.14242(11) 0.0202(9) Uani 1 1 d . .
H74 H 1.0397 -0.2842 0.1378 0.024 Uiso 1 1 calc R U
C75 C 1.1408(2) -0.1802(4) 0.14618(11) 0.0234(10) Uani 1 1 d . .
H75 H 1.1764 -0.2491 0.1440 0.028 Uiso 1 1 calc R U
C76 C 1.1704(2) -0.0592(4) 0.15309(11) 0.0207(9) Uani 1 1 d . .
H76 H 1.2262 -0.0462 0.1556 0.025 Uiso 1 1 calc R U
C77 C 1.1202(2) 0.0415(4) 0.15639(11) 0.0226(10) Uani 1 1 d . .
H77 H 1.1407 0.1237 0.1618 0.027 Uiso 1 1 calc R U
C78 C 1.0385(2) 0.0224(4) 0.15179(10) 0.0179(9) Uani 1 1 d . .
H78 H 1.0036 0.0928 0.1529 0.022 Uiso 1 1 calc R U

loop_
_atom_site_aniso_label
_atom_site_aniso_U_11
_atom_site_aniso_U_22
_atom_site_aniso_U_33
_atom_site_aniso_U_23
_atom_site_aniso_U_13
_atom_site_aniso_U_12
Fe1 0.0107(3) 0.0159(3) 0.0172(3) -0.0004(2) 0.0014(2) 0.0003(2)
Cl1 0.0218(5) 0.0350(6) 0.0259(6) -0.0076(5) 0.0072(4) 0.0032(5)
Cl2 0.0175(5) 0.0202(5) 0.0205(5) 0.0051(4) 0.0017(4) 0.0009(4)
P1 0.0107(5) 0.0159(6) 0.0175(5) -0.0003(4) 0.0027(4) -0.0002(4)
P2 0.0125(5) 0.0134(5) 0.0168(5) -0.0001(4) 0.0008(4) 0.0011(4)
O1 0.0093(13) 0.0200(15) 0.0163(14) -0.0006(12) -0.0003(11) -0.0047(11)
C1 0.015(2) 0.017(2) 0.015(2) -0.0031(17) 0.0036(16) -0.0021(16)
C2 0.014(2) 0.027(2) 0.024(2) -0.0016(19) 0.0033(18) -0.0047(18)
C3 0.024(2) 0.034(3) 0.019(2) -0.008(2) -0.0011(18) -0.011(2)
C4 0.027(2) 0.027(2) 0.019(2) -0.0043(19) 0.0035(18) -0.0026(19)
C5 0.014(2) 0.029(2) 0.021(2) -0.0002(19) 0.0059(17) 0.0034(18)
C6 0.0089(19) 0.025(2) 0.029(2) -0.0005(19) 0.0023(17) -0.0048(17)
C7 0.0118(19) 0.019(2) 0.023(2) 0.0017(18) -0.0034(17) 0.0008(17)
C8 0.0115(19) 0.015(2) 0.017(2) 0.0015(16) 0.0011(16) 0.0057(16)
C9 0.018(2) 0.020(2) 0.017(2) -0.0018(17) 0.0034(17) 0.0020(17)
C10 0.026(2) 0.023(2) 0.022(2) -0.0040(19) 0.0043(19) 0.0068(19)
C11 0.018(2) 0.030(3) 0.022(2) -0.001(2) 0.0016(18) -0.0018(19)
C12 0.0119(19) 0.016(2) 0.020(2) -0.0011(17) -0.0024(16) 0.0007(16)
C13 0.015(2) 0.015(2) 0.020(2) -0.0019(17) 0.0013(17) -0.0031(16)
C14 0.0107(18) 0.019(2) 0.018(2) -0.0011(17) 0.0030(16) 0.0045(16)
C15 0.0050(17) 0.015(2) 0.022(2) 0.0009(17) -0.0002(15) 0.0045(15)
C16 0.0119(19) 0.019(2) 0.017(2) -0.0013(17) 0.0036(16) -0.0006(16)
C17 0.018(2) 0.017(2) 0.023(2) 0.0002(18) 0.0019(17) -0.0020(17)
C18 0.013(2) 0.019(2) 0.028(2) -0.0012(19) 0.0027(18) -0.0080(17)
C19 0.012(2) 0.034(3) 0.021(2) -0.002(2) -0.0022(17) 0.0056(19)
C20 0.017(2) 0.025(2) 0.023(2) 0.0005(19) 0.0001(18) 0.0039(18)
C21 0.019(2) 0.023(2) 0.020(2) 0.0012(18) 0.0023(17) -0.0006(18)
C22 0.0062(18) 0.029(2) 0.023(2) -0.0030(19) -0.0011(16) -0.0014(17)
C23 0.017(2) 0.025(2) 0.021(2) -0.0033(19) 0.0004(17) -0.0013(18)
C24 0.022(2) 0.011(2) 0.037(3) -0.0021(19) 0.005(2) 0.0015(18)
C25 0.024(2) 0.018(2) 0.041(3) 0.008(2) 0.001(2) 0.0014(19)
C26 0.041(3) 0.029(3) 0.027(3) 0.004(2) 0.004(2) 0.002(2)
C27 0.032(3) 0.023(2) 0.027(3) -0.003(2) 0.003(2) 0.004(2)
C28 0.0145(19) 0.013(2) 0.020(2) -0.0016(17) -0.0041(16) -0.0006(16)
C29 0.027(2) 0.020(2) 0.022(2) 0.0014(19) 0.0034(18) 0.0027(19)
C30 0.033(3) 0.022(2) 0.029(3) 0.002(2) 0.001(2) 0.007(2)
C31 0.042(3) 0.020(2) 0.021(2) 0.0035(19) -0.004(2) 0.000(2)
C32 0.029(2) 0.027(3) 0.025(2) 0.002(2) 0.006(2) 0.000(2)
C33 0.020(2) 0.022(2) 0.027(2) 0.0030(19) 0.0033(19) 0.0059(18)
C34 0.017(2) 0.013(2) 0.017(2) 0.0004(17) 0.0042(16) -0.0018(17)
C35 0.019(2) 0.016(2) 0.024(2) 0.0011(18) 0.0016(18) 0.0006(17)
C36 0.018(2) 0.027(2) 0.027(2) -0.002(2) -0.0066(18) -0.0011(19)
C37 0.022(2) 0.020(2) 0.031(3) -0.008(2) -0.0017(19) -0.0026(18)
C38 0.027(2) 0.019(2) 0.038(3) -0.005(2) -0.004(2) 0.0027(19)
C39 0.018(2) 0.018(2) 0.024(2) -0.0004(18) -0.0030(18) -0.0011(17)
Fe2 0.0102(3) 0.0151(3) 0.0166(3) 0.0006(2) 0.0015(2) 0.0005(2)
Cl3 0.0231(6) 0.0386(7) 0.0258(6) 0.0112(5) 0.0081(5) -0.0017(5)
Cl4 0.0169(5) 0.0184(5) 0.0211(5) -0.0035(4) 0.0010(4) 0.0009(4)
P3 0.0105(5) 0.0192(6) 0.0160(5) 0.0012(4) 0.0007(4) 0.0011(4)
P4 0.0101(5) 0.0153(5) 0.0175(5) 0.0003(4) 0.0024(4) 0.0008(4)
O2 0.0119(13) 0.0176(15) 0.0142(14) -0.0006(11) 0.0021(11) 0.0020(11)
C40 0.0113(19) 0.016(2) 0.019(2) -0.0017(17) 0.0043(16) 0.0005(16)
C41 0.015(2) 0.018(2) 0.021(2) 0.0027(18) -0.0020(17) 0.0037(17)
C42 0.010(2) 0.028(2) 0.027(2) 0.000(2) 0.0045(17) 0.0016(18)
C43 0.015(2) 0.026(2) 0.020(2) -0.0030(19) 0.0060(17) -0.0020(18)
C44 0.022(2) 0.034(3) 0.017(2) 0.0027(19) 0.0050(18) 0.009(2)
C45 0.019(2) 0.040(3) 0.020(2) 0.003(2) -0.0023(18) 0.008(2)
C46 0.0110(19) 0.024(2) 0.023(2) 0.0040(18) 0.0016(17) 0.0066(17)
C47 0.015(2) 0.014(2) 0.017(2) 0.0018(17) 0.0031(16) -0.0007(16)
C48 0.0106(19) 0.022(2) 0.015(2) -0.0005(17) 0.0030(16) -0.0024(16)
C49 0.023(2) 0.030(3) 0.018(2) 0.006(2) 0.0020(18) -0.004(2)
C50 0.013(2) 0.030(3) 0.026(2) -0.003(2) 0.0013(17) 0.0000(18)
C51 0.0065(17) 0.016(2) 0.020(2) -0.0026(17) 0.0013(15) 0.0010(15)
C52 0.0132(19) 0.015(2) 0.023(2) 0.0007(17) 0.0013(16) -0.0027(16)
C53 0.0118(19) 0.017(2) 0.018(2) 0.0008(17) 0.0011(16) -0.0007(16)
C54 0.0128(19) 0.015(2) 0.015(2) 0.0005(16) -0.0013(16) 0.0001(16)
C55 0.0106(19) 0.033(3) 0.014(2) 0.0028(19) 0.0017(16) 0.0050(18)
C56 0.019(2) 0.030(3) 0.020(2) 0.0037(19) -0.0008(18) -0.0001(19)
C57 0.018(2) 0.042(3) 0.022(2) 0.004(2) -0.0029(18) 0.006(2)
C58 0.023(2) 0.026(3) 0.030(3) 0.007(2) 0.003(2) 0.012(2)
C59 0.030(2) 0.019(2) 0.032(3) 0.003(2) 0.001(2) 0.005(2)
C60 0.016(2) 0.023(2) 0.022(2) -0.0016(18) -0.0001(17) 0.0004(18)
C61 0.016(2) 0.021(2) 0.018(2) 0.0006(18) -0.0005(17) 0.0006(17)
C62 0.017(2) 0.022(2) 0.024(2) 0.0027(19) 0.0010(17) -0.0002(18)
C63 0.024(2) 0.021(2) 0.024(2) -0.0021(19) -0.0026(19) -0.0062(19)
C64 0.023(2) 0.028(3) 0.025(2) -0.006(2) -0.0019(19) 0.001(2)
C65 0.025(2) 0.035(3) 0.024(2) -0.008(2) 0.0046(19) -0.002(2)
C66 0.024(2) 0.034(3) 0.024(2) -0.008(2) 0.0053(19) -0.005(2)
C67 0.0095(18) 0.013(2) 0.019(2) -0.0030(17) 0.0005(15) 0.0018(16)
C68 0.021(2) 0.017(2) 0.024(2) 0.0022(18) 0.0030(18) -0.0034(18)
C69 0.018(2) 0.023(2) 0.037(3) 0.006(2) 0.0031(19) -0.0013(19)
C70 0.027(2) 0.026(3) 0.025(2) -0.009(2) -0.0027(19) -0.002(2)
C71 0.046(3) 0.031(3) 0.024(3) -0.006(2) 0.006(2) 0.002(2)
C72 0.038(3) 0.015(2) 0.025(2) -0.0013(19) 0.004(2) 0.002(2)
C73 0.013(2) 0.023(2) 0.017(2) 0.0018(18) 0.0013(16) -0.0032(17)
C74 0.014(2) 0.020(2) 0.027(2) -0.0019(19) 0.0035(17) -0.0005(17)
C75 0.015(2) 0.028(3) 0.028(3) -0.003(2) 0.0044(18) 0.0029(18)
C76 0.0099(19) 0.029(2) 0.023(2) 0.0014(19) 0.0006(17) 0.0044(18)
C77 0.019(2) 0.020(2) 0.028(2) 0.0021(19) -0.0031(18) -0.0026(18)
C78 0.017(2) 0.013(2) 0.024(2) 0.0023(17) 0.0017(17) 0.0017(17)

loop_
_atom_type_symbol
_atom_type_description
_atom_type_scat_dispersion_real
_atom_type_scat_dispersion_imag
_atom_type_scat_source
C C 0.0033 0.0016 'International Tables Vol C Tables 4.2.6.8 and 6.1.1.4'
H H 0.0000 0.0000 'International Tables Vol C Tables 4.2.6.8 and 6.1.1.4'
O O 0.0106 0.0060 'International Tables Vol C Tables 4.2.6.8 and 6.1.1.4'
P P 0.1023 0.0942 'International Tables Vol C Tables 4.2.6.8 and 6.1.1.4'
Cl Cl 0.1484 0.1585 'International Tables Vol C Tables 4.2.6.8 and 6.1.1.4'
Fe Fe 0.3463 0.8444 'International Tables Vol C Tables 4.2.6.8 and 6.1.1.4'

loop_
_geom_angle_atom_site_label_1
_geom_angle_atom_site_label_2
_geom_angle_atom_site_label_3
_geom_angle
Cl1 Fe1 Cl2 122.12(5)
Cl1 Fe1 P1 108.13(4)
Cl2 Fe1 P1 106.62(4)
Cl1 Fe1 P2 107.50(5)
Cl2 Fe1 P2 102.66(4)
P1 Fe1 P2 109.30(4)
C1 P1 C22 105.96(19)
C1 P1 C16 104.26(18)
C22 P1 C16 104.12(18)
C1 P1 Fe1 108.13(13)
C22 P1 Fe1 120.12(14)
C16 P1 Fe1 112.97(13)
C28 P2 C8 106.72(18)
C28 P2 C34 101.32(18)
C8 P2 C34 106.02(18)
C28 P2 Fe1 120.42(13)
C8 P2 Fe1 109.82(13)
C34 P2 Fe1 111.42(13)
C15 O1 C12 118.3(3)
C2 C1 C12 117.2(4)
C2 C1 P1 125.0(3)
C12 C1 P1 117.5(3)
C3 C2 C1 120.3(4)
C3 C2 H2 119.9
C1 C2 H2 119.9
C2 C3 C4 120.4(4)
C2 C3 H3 119.8
C4 C3 H3 119.8
C3 C4 C13 121.7(4)
C3 C4 H4 119.2
C13 C4 H4 119.2
C6 C5 C14 122.1(4)
C6 C5 H5 118.9
C14 C5 H5 118.9
C7 C6 C5 120.0(4)
C7 C6 H6 120.0
C5 C6 H6 120.0
C6 C7 C8 120.7(4)
C6 C7 H7 119.6
C8 C7 H7 119.6
C7 C8 C15 117.0(3)
C7 C8 P2 124.6(3)
C15 C8 P2 118.1(3)
C13 C9 C10 109.2(3)
C13 C9 C11 109.4(3)
C10 C9 C11 109.7(3)
C13 C9 C14 109.2(3)
C10 C9 C14 109.4(3)
C11 C9 C14 109.9(3)
C9 C10 H10A 109.5
C9 C10 H10B 109.5
H10A C10 H10B 109.5
C9 C10 H10C 109.5
H10A C10 H10C 109.5
H10B C10 H10C 109.5
C9 C11 H11A 109.5
C9 C11 H11B 109.5
H11A C11 H11B 109.5
C9 C11 H11C 109.5
H11A C11 H11C 109.5
H11B C11 H11C 109.5
C13 C12 O1 122.2(3)
C13 C12 C1 124.4(4)
O1 C12 C1 113.4(3)
C12 C13 C4 116.0(4)
C12 C13 C9 122.0(3)
C4 C13 C9 121.9(4)
C15 C14 C5 116.4(4)
C15 C14 C9 121.9(3)
C5 C14 C9 121.7(3)
O1 C15 C14 121.9(3)
O1 C15 C8 114.5(3)
C14 C15 C8 123.7(3)
C17 C16 C21 119.3(4)
C17 C16 P1 123.6(3)
C21 C16 P1 117.2(3)
C16 C17 C18 120.3(4)
C16 C17 H17 119.8
C18 C17 H17 119.8
C19 C18 C17 120.1(4)
C19 C18 H18 120.0
C17 C18 H18 120.0
C18 C19 C20 120.0(4)
C18 C19 H19 120.0
C20 C19 H19 120.0
C21 C20 C19 120.2(4)
C21 C20 H20 119.9
C19 C20 H20 119.9
C20 C21 C16 120.1(4)
C20 C21 H21 120.0
C16 C21 H21 120.0
C27 C22 C23 118.9(4)
C27 C22 P1 118.0(3)
C23 C22 P1 123.1(3)
C22 C23 C24 120.6(4)
C22 C23 H23 119.7
C24 C23 H23 119.7
C25 C24 C23 119.2(4)
C25 C24 H24 120.4
C23 C24 H24 120.4
C26 C25 C24 120.2(4)
C26 C25 H25 119.9
C24 C25 H25 119.9
C25 C26 C27 120.6(5)
C25 C26 H26 119.7
C27 C26 H26 119.7
C26 C27 C22 120.5(4)
C26 C27 H27 119.8
C22 C27 H27 119.8
C29 C28 C33 118.8(4)
C29 C28 P2 123.3(3)
C33 C28 P2 117.7(3)
C30 C29 C28 120.0(4)
C30 C29 H29 120.0
C28 C29 H29 120.0
C31 C30 C29 120.8(4)
C31 C30 H30 119.6
C29 C30 H30 119.6
C30 C31 C32 119.7(4)
C30 C31 H31 120.2
C32 C31 H31 120.2
C33 C32 C31 119.7(4)
C33 C32 H32 120.1
C31 C32 H32 120.1
C32 C33 C28 121.0(4)
C32 C33 H33 119.5
C28 C33 H33 119.5
C39 C34 C35 118.8(4)
C39 C34 P2 118.2(3)
C35 C34 P2 122.8(3)
C36 C35 C34 120.2(4)
C36 C35 H35 119.9
C34 C35 H35 119.9
C37 C36 C35 120.3(4)
C37 C36 H36 119.8
C35 C36 H36 119.8
C36 C37 C38 120.6(4)
C36 C37 H37 119.7
C38 C37 H37 119.7
C37 C38 C39 119.2(4)
C37 C38 H38 120.4
C39 C38 H38 120.4
C34 C39 C38 120.9(4)
C34 C39 H39 119.6
C38 C39 H39 119.6
Cl3 Fe2 Cl4 124.40(5)
Cl3 Fe2 P3 108.03(5)
Cl4 Fe2 P3 101.29(4)
Cl3 Fe2 P4 107.09(4)
Cl4 Fe2 P4 106.34(4)
P3 Fe2 P4 109.00(4)
C61 P3 C55 102.60(19)
C61 P3 C40 106.63(18)
C55 P3 C40 104.58(18)
C61 P3 Fe2 119.50(13)
C55 P3 Fe2 111.40(14)
C40 P3 Fe2 110.86(13)
C73 P4 C67 104.47(18)
C73 P4 C47 103.33(18)
C67 P4 C47 105.86(18)
C73 P4 Fe2 112.72(14)
C67 P4 Fe2 119.85(13)
C47 P4 Fe2 109.19(13)
C54 O2 C51 117.7(3)
C41 C40 C51 117.9(3)
C41 C40 P3 123.6(3)
C51 C40 P3 118.3(3)
C42 C41 C40 119.4(4)
C42 C41 H41 120.3
C40 C41 H41 120.3
C43 C42 C41 120.9(4)
C43 C42 H42 119.5
C41 C42 H42 119.5
C42 C43 C52 121.8(4)
C42 C43 H43 119.1
C52 C43 H43 119.1
C45 C44 C53 121.5(4)
C45 C44 H44 119.3
C53 C44 H44 119.3
C44 C45 C46 120.5(4)
C44 C45 H45 119.8
C46 C45 H45 119.8
C47 C46 C45 119.6(4)
C47 C46 H46 120.2
C45 C46 H46 120.2
C46 C47 C54 118.6(4)
C46 C47 P4 124.3(3)
C54 C47 P4 117.0(3)
C52 C48 C53 109.2(3)
C52 C48 C49 109.4(3)
C53 C48 C49 109.1(3)
C52 C48 C50 110.5(3)
C53 C48 C50 109.1(3)
C49 C48 C50 109.6(3)
C48 C49 H49A 109.5
C48 C49 H49B 109.5
H49A C49 H49B 109.5
C48 C49 H49C 109.5
H49A C49 H49C 109.5
H49B C49 H49C 109.5
C48 C50 H50A 109.5
C48 C50 H50B 109.5
H50A C50 H50B 109.5
C48 C50 H50C 109.5
H50A C50 H50C 109.5
H50B C50 H50C 109.5
C52 C51 O2 121.6(3)
C52 C51 C40 124.2(3)
O2 C51 C40 114.2(3)
C51 C52 C43 115.7(4)
C51 C52 C48 122.6(3)
C43 C52 C48 121.7(4)
C54 C53 C44 116.1(3)
C54 C53 C48 122.0(3)
C44 C53 C48 121.9(3)
C53 C54 O2 122.3(3)
C53 C54 C47 123.7(4)
O2 C54 C47 114.0(3)
C60 C55 C56 119.1(4)
C60 C55 P3 118.8(3)
C56 C55 P3 122.1(3)
C57 C56 C55 119.6(4)
C57 C56 H56 120.2
C55 C56 H56 120.2
C58 C57 C56 120.4(4)
C58 C57 H57 119.8
C56 C57 H57 119.8
C57 C58 C59 120.7(4)
C57 C58 H58 119.6
C59 C58 H58 119.6
C58 C59 C60 119.1(4)
C58 C59 H59 120.5
C60 C59 H59 120.5
C55 C60 C59 121.1(4)
C55 C60 H60 119.5
C59 C60 H60 119.5
C62 C61 C66 118.7(4)
C62 C61 P3 123.0(3)
C66 C61 P3 118.2(3)
C63 C62 C61 120.8(4)
C63 C62 H62 119.6
C61 C62 H62 119.6
C64 C63 C62 119.3(4)
C64 C63 H63 120.4
C62 C63 H63 120.4
C63 C64 C65 121.1(4)
C63 C64 H64 119.4
C65 C64 H64 119.4
C64 C65 C66 119.3(4)
C64 C65 H65 120.3
C66 C65 H65 120.3
C65 C66 C61 120.8(4)
C65 C66 H66 119.6
C61 C66 H66 119.6
C68 C67 C72 119.2(4)
C68 C67 P4 123.6(3)
C72 C67 P4 117.2(3)
C69 C68 C67 120.2(4)
C69 C68 H68 119.9
C67 C68 H68 119.9
C70 C69 C68 120.5(4)
C70 C69 H69 119.7
C68 C69 H69 119.7
C69 C70 C71 120.2(4)
C69 C70 H70 119.9
C71 C70 H70 119.9
C70 C71 C72 120.1(4)
C70 C71 H71 120.0
C72 C71 H71 120.0
C71 C72 C67 119.8(4)
C71 C72 H72 120.1
C67 C72 H72 120.1
C78 C73 C74 119.2(4)
C78 C73 P4 117.4(3)
C74 C73 P4 123.3(3)
C75 C74 C73 119.3(4)
C75 C74 H74 120.4
C73 C74 H74 120.4
C74 C75 C76 120.6(4)
C74 C75 H75 119.7
C76 C75 H75 119.7
C77 C76 C75 120.7(4)
C77 C76 H76 119.7
C75 C76 H76 119.7
C76 C77 C78 119.4(4)
C76 C77 H77 120.3
C78 C77 H77 120.3
C73 C78 C77 120.8(4)
C73 C78 H78 119.6
C77 C78 H78 119.6

loop_
_geom_bond_atom_site_label_1
_geom_bond_atom_site_label_2
_geom_bond_distance
Fe1 Cl1 2.2137(12)
Fe1 Cl2 2.2548(12)
Fe1 P1 2.4564(13)
Fe1 P2 2.4572(13)
P1 C1 1.814(4)
P1 C22 1.823(4)
P1 C16 1.825(4)
P2 C28 1.811(4)
P2 C8 1.817(4)
P2 C34 1.827(4)
O1 C15 1.381(4)
O1 C12 1.391(4)
C1 C2 1.395(5)
C1 C12 1.406(5)
C2 C3 1.384(5)
C2 H2 0.9500
C3 C4 1.386(6)
C3 H3 0.9500
C4 C13 1.404(5)
C4 H4 0.9500
C5 C6 1.391(6)
C5 C14 1.392(5)
C5 H5 0.9500
C6 C7 1.381(5)
C6 H6 0.9500
C7 C8 1.403(5)
C7 H7 0.9500
C8 C15 1.413(5)
C9 C13 1.530(5)
C9 C10 1.535(5)
C9 C11 1.536(5)
C9 C14 1.536(5)
C10 H10A 0.9800
C10 H10B 0.9800
C10 H10C 0.9800
C11 H11A 0.9800
C11 H11B 0.9800
C11 H11C 0.9800
C12 C13 1.377(5)
C14 C15 1.389(5)
C16 C17 1.385(5)
C16 C21 1.400(5)
C17 C18 1.396(5)
C17 H17 0.9500
C18 C19 1.375(6)
C18 H18 0.9500
C19 C20 1.390(6)
C19 H19 0.9500
C20 C21 1.384(5)
C20 H20 0.9500
C21 H21 0.9500
C22 C27 1.386(6)
C22 C23 1.387(6)
C23 C24 1.401(6)
C23 H23 0.9500
C24 C25 1.384(6)
C24 H24 0.9500
C25 C26 1.372(6)
C25 H25 0.9500
C26 C27 1.382(6)
C26 H26 0.9500
C27 H27 0.9500
C28 C29 1.388(5)
C28 C33 1.392(5)
C29 C30 1.382(6)
C29 H29 0.9500
C30 C31 1.379(6)
C30 H30 0.9500
C31 C32 1.383(6)
C31 H31 0.9500
C32 C33 1.378(6)
C32 H32 0.9500
C33 H33 0.9500
C34 C39 1.390(5)
C34 C35 1.401(5)
C35 C36 1.383(6)
C35 H35 0.9500
C36 C37 1.376(6)
C36 H36 0.9500
C37 C38 1.388(6)
C37 H37 0.9500
C38 C39 1.392(6)
C38 H38 0.9500
C39 H39 0.9500
Fe2 Cl3 2.2247(12)
Fe2 Cl4 2.2565(12)
Fe2 P3 2.4543(13)
Fe2 P4 2.4595(13)
P3 C61 1.811(4)
P3 C55 1.824(4)
P3 C40 1.831(4)
P4 C73 1.822(4)
P4 C67 1.827(4)
P4 C47 1.831(4)
O2 C54 1.390(4)
O2 C51 1.395(4)
C40 C41 1.397(5)
C40 C51 1.401(5)
C41 C42 1.388(5)
C41 H41 0.9500
C42 C43 1.380(6)
C42 H42 0.9500
C43 C52 1.406(5)
C43 H43 0.9500
C44 C45 1.391(6)
C44 C53 1.401(5)
C44 H44 0.9500
C45 C46 1.392(5)
C45 H45 0.9500
C46 C47 1.379(5)
C46 H46 0.9500
C47 C54 1.401(5)
C48 C52 1.529(5)
C48 C53 1.536(5)
C48 C49 1.542(5)
C48 C50 1.543(5)
C49 H49A 0.9800
C49 H49B 0.9800
C49 H49C 0.9800
C50 H50A 0.9800
C50 H50B 0.9800
C50 H50C 0.9800
C51 C52 1.383(5)
C53 C54 1.382(5)
C55 C60 1.380(6)
C55 C56 1.401(5)
C56 C57 1.396(6)
C56 H56 0.9500
C57 C58 1.368(6)
C57 H57 0.9500
C58 C59 1.384(6)
C58 H58 0.9500
C59 C60 1.395(6)
C59 H59 0.9500
C60 H60 0.9500
C61 C62 1.395(5)
C61 C66 1.398(5)
C62 C63 1.389(6)
C62 H62 0.9500
C63 C64 1.383(6)
C63 H63 0.9500
C64 C65 1.384(6)
C64 H64 0.9500
C65 C66 1.385(6)
C65 H65 0.9500
C66 H66 0.9500
C67 C68 1.390(5)
C67 C72 1.397(5)
C68 C69 1.381(6)
C68 H68 0.9500
C69 C70 1.374(6)
C69 H69 0.9500
C70 C71 1.378(6)
C70 H70 0.9500
C71 C72 1.394(6)
C71 H71 0.9500
C72 H72 0.9500
C73 C78 1.392(5)
C73 C74 1.405(5)
C74 C75 1.385(5)
C74 H74 0.9500
C75 C76 1.388(6)
C75 H75 0.9500
C76 C77 1.369(5)
C76 H76 0.9500
C77 C78 1.393(5)
C77 H77 0.9500
C78 H78 0.9500

loop_
_geom_torsion_atom_site_label_1
_geom_torsion_atom_site_label_2
_geom_torsion_atom_site_label_3
_geom_torsion_atom_site_label_4
_geom_torsion
C22 P1 C1 C2 -100.1(4)
C16 P1 C1 C2 9.5(4)
Fe1 P1 C1 C2 129.9(3)
C22 P1 C1 C12 85.4(3)
C16 P1 C1 C12 -165.1(3)
Fe1 P1 C1 C12 -44.6(3)
C12 C1 C2 C3 -0.9(6)
P1 C1 C2 C3 -175.4(3)
C1 C2 C3 C4 1.4(7)
C2 C3 C4 C13 0.1(7)
C14 C5 C6 C7 0.5(6)
C5 C6 C7 C8 -0.5(6)
C6 C7 C8 C15 -1.6(6)
C6 C7 C8 P2 172.1(3)
C28 P2 C8 C7 91.0(4)
C34 P2 C8 C7 -16.4(4)
Fe1 P2 C8 C7 -136.9(3)
C28 P2 C8 C15 -95.4(3)
C34 P2 C8 C15 157.2(3)
Fe1 P2 C8 C15 36.7(3)
C15 O1 C12 C13 -18.1(5)
C15 O1 C12 C1 160.1(3)
C2 C1 C12 C13 -1.4(6)
P1 C1 C12 C13 173.6(3)
C2 C1 C12 O1 -179.5(3)
P1 C1 C12 O1 -4.5(5)
O1 C12 C13 C4 -179.2(4)
C1 C12 C13 C4 2.9(6)
O1 C12 C13 C9 -0.1(6)
C1 C12 C13 C9 -178.1(4)
C3 C4 C13 C12 -2.2(6)
C3 C4 C13 C9 178.7(4)
C10 C9 C13 C12 -104.5(4)
C11 C9 C13 C12 135.5(4)
C14 C9 C13 C12 15.2(5)
C10 C9 C13 C4 74.6(5)
C11 C9 C13 C4 -45.5(5)
C14 C9 C13 C4 -165.8(4)
C6 C5 C14 C15 1.6(6)
C6 C5 C14 C9 179.5(4)
C13 C9 C14 C15 -14.2(5)
C10 C9 C14 C15 105.3(4)
C11 C9 C14 C15 -134.2(4)
C13 C9 C14 C5 168.1(4)
C10 C9 C14 C5 -72.4(5)
C11 C9 C14 C5 48.1(5)
C12 O1 C15 C14 19.0(5)
C12 O1 C15 C8 -161.2(3)
C5 C14 C15 O1 175.9(3)
C9 C14 C15 O1 -2.0(6)
C5 C14 C15 C8 -3.9(6)
C9 C14 C15 C8 178.2(4)
C7 C8 C15 O1 -175.9(3)
P2 C8 C15 O1 10.0(4)
C7 C8 C15 C14 3.9(6)
P2 C8 C15 C14 -170.2(3)
C1 P1 C16 C17 -92.3(4)
C22 P1 C16 C17 18.6(4)
Fe1 P1 C16 C17 150.5(3)
C1 P1 C16 C21 88.6(3)
C22 P1 C16 C21 -160.5(3)
Fe1 P1 C16 C21 -28.6(3)
C21 C16 C17 C18 1.0(6)
P1 C16 C17 C18 -178.1(3)
C16 C17 C18 C19 -1.9(6)
C17 C18 C19 C20 1.6(6)
C18 C19 C20 C21 -0.4(6)
C19 C20 C21 C16 -0.5(6)
C17 C16 C21 C20 0.2(6)
P1 C16 C21 C20 179.3(3)
C1 P1 C22 C27 -164.5(3)
C16 P1 C22 C27 85.9(3)
Fe1 P1 C22 C27 -41.8(4)
C1 P1 C22 C23 17.8(4)
C16 P1 C22 C23 -91.8(3)
Fe1 P1 C22 C23 140.5(3)
C27 C22 C23 C24 -1.4(6)
P1 C22 C23 C24 176.3(3)
C22 C23 C24 C25 1.8(6)
C23 C24 C25 C26 -1.1(6)
C24 C25 C26 C27 0.1(7)
C25 C26 C27 C22 0.2(7)
C23 C22 C27 C26 0.4(6)
P1 C22 C27 C26 -177.4(3)
C8 P2 C28 C29 -9.5(4)
C34 P2 C28 C29 101.2(4)
Fe1 P2 C28 C29 -135.5(3)
C8 P2 C28 C33 174.7(3)
C34 P2 C28 C33 -74.6(3)
Fe1 P2 C28 C33 48.7(4)
C33 C28 C29 C30 -0.3(6)
P2 C28 C29 C30 -176.0(3)
C28 C29 C30 C31 1.2(7)
C29 C30 C31 C32 -0.8(7)
C30 C31 C32 C33 -0.5(7)
C31 C32 C33 C28 1.4(7)
C29 C28 C33 C32 -1.0(6)
P2 C28 C33 C32 175.0(3)
C28 P2 C34 C39 151.6(3)
C8 P2 C34 C39 -97.1(3)
Fe1 P2 C34 C39 22.3(3)
C28 P2 C34 C35 -23.4(4)
C8 P2 C34 C35 87.8(3)
Fe1 P2 C34 C35 -152.7(3)
C39 C34 C35 C36 -0.9(6)
P2 C34 C35 C36 174.1(3)
C34 C35 C36 C37 0.4(6)
C35 C36 C37 C38 0.2(7)
C36 C37 C38 C39 -0.4(7)
C35 C34 C39 C38 0.8(6)
P2 C34 C39 C38 -174.5(3)
C37 C38 C39 C34 -0.1(7)
C61 P3 C40 C41 -91.9(4)
C55 P3 C40 C41 16.3(4)
Fe2 P3 C40 C41 136.5(3)
C61 P3 C40 C51 94.2(3)
C55 P3 C40 C51 -157.5(3)
Fe2 P3 C40 C51 -37.3(3)
C51 C40 C41 C42 0.9(6)
P3 C40 C41 C42 -173.0(3)
C40 C41 C42 C43 2.1(6)
C41 C42 C43 C52 -2.6(6)
C53 C44 C45 C46 -0.7(7)
C44 C45 C46 C47 0.1(7)
C45 C46 C47 C54 -0.2(6)
C45 C46 C47 P4 174.9(3)
C73 P4 C47 C46 -10.9(4)
C67 P4 C47 C46 98.6(4)
Fe2 P4 C47 C46 -131.1(3)
C73 P4 C47 C54 164.2(3)
C67 P4 C47 C54 -86.3(3)
Fe2 P4 C47 C54 44.0(3)
C54 O2 C51 C52 -20.7(5)
C54 O2 C51 C40 159.7(3)
C41 C40 C51 C52 -3.7(6)
P3 C40 C51 C52 170.5(3)
C41 C40 C51 O2 175.9(3)
P3 C40 C51 O2 -9.9(5)
O2 C51 C52 C43 -176.4(3)
C40 C51 C52 C43 3.2(6)
O2 C51 C52 C48 3.0(6)
C40 C51 C52 C48 -177.4(4)
C42 C43 C52 C51 0.0(6)
C42 C43 C52 C48 -179.3(4)
C53 C48 C52 C51 13.2(5)
C49 C48 C52 C51 -106.1(4)
C50 C48 C52 C51 133.2(4)
C53 C48 C52 C43 -167.5(4)
C49 C48 C52 C43 73.2(5)
C50 C48 C52 C43 -47.5(5)
C45 C44 C53 C54 1.2(6)
C45 C44 C53 C48 -178.0(4)
C52 C48 C53 C54 -13.3(5)
C49 C48 C53 C54 106.2(4)
C50 C48 C53 C54 -134.1(4)
C52 C48 C53 C44 165.9(4)
C49 C48 C53 C44 -74.7(5)
C50 C48 C53 C44 45.0(5)
C44 C53 C54 O2 178.0(4)
C48 C53 C54 O2 -2.8(6)
C44 C53 C54 C47 -1.3(6)
C48 C53 C54 C47 177.9(4)
C51 O2 C54 C53 20.7(5)
C51 O2 C54 C47 -160.0(3)
C46 C47 C54 C53 0.8(6)
P4 C47 C54 C53 -174.6(3)
C46 C47 C54 O2 -178.5(3)
P4 C47 C54 O2 6.0(5)
C61 P3 C55 C60 -155.6(3)
C40 P3 C55 C60 93.2(3)
Fe2 P3 C55 C60 -26.6(4)
C61 P3 C55 C56 24.0(4)
C40 P3 C55 C56 -87.2(4)
Fe2 P3 C55 C56 153.0(3)
C60 C55 C56 C57 -0.6(6)
P3 C55 C56 C57 179.8(3)
C55 C56 C57 C58 0.3(6)
C56 C57 C58 C59 -0.1(7)
C57 C58 C59 C60 0.3(7)
C56 C55 C60 C59 0.8(6)
P3 C55 C60 C59 -179.5(3)
C58 C59 C60 C55 -0.6(6)
C55 P3 C61 C62 -99.8(4)
C40 P3 C61 C62 9.8(4)
Fe2 P3 C61 C62 136.4(3)
C55 P3 C61 C66 75.6(4)
C40 P3 C61 C66 -174.7(3)
Fe2 P3 C61 C66 -48.2(4)
C66 C61 C62 C63 0.4(6)
P3 C61 C62 C63 175.8(3)
C61 C62 C63 C64 -0.5(6)
C62 C63 C64 C65 -0.1(7)
C63 C64 C65 C66 0.8(7)
C64 C65 C66 C61 -0.9(7)
C62 C61 C66 C65 0.3(7)
P3 C61 C66 C65 -175.3(4)
C73 P4 C67 C68 93.7(3)
C47 P4 C67 C68 -15.0(4)
Fe2 P4 C67 C68 -138.9(3)
C73 P4 C67 C72 -84.1(3)
C47 P4 C67 C72 167.2(3)
Fe2 P4 C67 C72 43.3(3)
C72 C67 C68 C69 1.0(6)
P4 C67 C68 C69 -176.7(3)
C67 C68 C69 C70 -0.1(6)
C68 C69 C70 C71 -0.3(7)
C69 C70 C71 C72 -0.2(7)
C70 C71 C72 C67 1.2(7)
C68 C67 C72 C71 -1.6(6)
P4 C67 C72 C71 176.3(3)
C67 P4 C73 C78 158.3(3)
C47 P4 C73 C78 -91.1(3)
Fe2 P4 C73 C78 26.6(4)
C67 P4 C73 C74 -18.9(4)
C47 P4 C73 C74 91.7(4)
Fe2 P4 C73 C74 -150.6(3)
C78 C73 C74 C75 1.1(6)
P4 C73 C74 C75 178.2(3)
C73 C74 C75 C76 0.2(6)
C74 C75 C76 C77 0.1(7)
C75 C76 C77 C78 -1.7(6)
C74 C73 C78 C77 -2.8(6)
P4 C73 C78 C77 179.9(3)
C76 C77 C78 C73 3.1(6)
